data_4025100
loop_
_publ_author_name
'Elena D. Matveeva'
'Tatyana A. Podrugina'
'Anna S. Pavlova'
'Andrey V. Mironov'
'Anatoliy A. Borisenko'
'Rolf Gleiter'
'Nikolay S. Zefirov'

_publ_section_title
;
Heterocycles from Phosphonium-Iodonium Ylides. Photochemical Synthesis of
\l5-Phosphinolines
;
_journal_name_full 'Journal of Organic Chemistry'
_journal_page_first 9428
_journal_page_last 9432
_journal_paper_doi 10.1021/jo901984q
_journal_volume 74
_journal_year 2009
_chemical_formula_structural 'C34 H31 O1 P1 0.16667( C6 H12 )'
_chemical_formula_sum 'C35 H33 O P'
_chemical_formula_weight 500.6
_space_group_IT_number 148
_symmetry_cell_setting trigonal
_symmetry_space_group_name_Hall '-R 3'
_symmetry_space_group_name_H-M 'R -3 :H'
_audit_creation_method 'Jana2000 Version : 08/11/2007'
_cell_angle_alpha 90
_cell_angle_beta 90
_cell_angle_gamma 120
_cell_formula_units_Z 18
_cell_length_a 37.312(6)
_cell_length_b 37.312(6)
_cell_length_c 10.224(3)
_cell_measurement_reflns_used 23
_cell_measurement_temperature 293
_cell_measurement_theta_max 14.68
_cell_measurement_theta_min 12.94
_cell_volume 12327(5)
_computing_data_reduction 'Jana2000 (Petricek, Dusek & Palatinus, 2000)'
_computing_publication_material 'Jana2000 (Petricek, Dusek & Palatinus, 2000)'
_computing_structure_refinement 'Jana2000 (Petricek, Dusek & Palatinus, 2000)'
_diffrn_ambient_temperature 293
_diffrn_measured_fraction_theta_full 1.00
_diffrn_measurement_device_type CAD4
_diffrn_measurement_method \q/1.33\q
_diffrn_radiation_monochromator Graphite
_diffrn_radiation_source 'sealed tube'
_diffrn_radiation_type 'Mo K\a'
_diffrn_radiation_wavelength 0.71069
_diffrn_reflns_av_R_equivalents 0.0342
_diffrn_reflns_av_sigmaI/netI 0.0717
_diffrn_reflns_limit_h_max 45
_diffrn_reflns_limit_h_min 0
_diffrn_reflns_limit_k_max 39
_diffrn_reflns_limit_k_min -45
_diffrn_reflns_limit_l_max 12
_diffrn_reflns_limit_l_min -2
_diffrn_reflns_number 10578
_diffrn_reflns_theta_full 1.00
_diffrn_reflns_theta_max 27.989
_diffrn_reflns_theta_min 2.259
_diffrn_standards_decay_% 0
_diffrn_standards_interval_time 120
_diffrn_standards_number 2
_exptl_absorpt_coefficient_mu 0.126
_exptl_absorpt_correction_T_max 0.986
_exptl_absorpt_correction_T_min 0.968
_exptl_absorpt_correction_type gaussian
_exptl_absorpt_process_details '(Jana2000; Petricek, Dusek & Palatinus, 2000)'
_exptl_crystal_colour Red
_exptl_crystal_density_diffrn 1.2135
_exptl_crystal_F_000 4788
_exptl_crystal_size_max 0.40
_exptl_crystal_size_mid 0.36
_exptl_crystal_size_min 0.11
_refine_diff_density_max 0.11
_refine_diff_density_min -0.10
_refine_ls_extinction_method none
_refine_ls_goodness_of_fit_gt 1.14
_refine_ls_goodness_of_fit_ref 1.14
_refine_ls_number_parameters 456
_refine_ls_number_reflns 2236
_refine_ls_R_factor_all 0.0361
_refine_ls_R_factor_gt 0.0361
_refine_ls_shift/su_max 0.0074
_refine_ls_shift/su_mean 0.0005
_refine_ls_structure_factor_coef F
_refine_ls_weighting_details w=1/(\s^2^(F)+0.001024F^2^)
_refine_ls_weighting_scheme sigma
_refine_ls_wR_factor_gt 0.0457
_refine_ls_wR_factor_ref 0.0457
_reflns_number_gt 2236
_reflns_number_total 5378
_reflns_threshold_expression I>3\s(I)
_cod_data_source_file jo901984q_si_002.cif
_cod_data_source_block (I)
_cod_depositor_comments
;
The following automatic conversions were performed:
'_exptl_absorpt_correction_type' value 'Gaussian' changed to 'gaussian'
according to '/home/saulius/struct/CIF-dictionaries/cif_core.dic'
dictionary named 'cif_core.dic' version 2.4.1 from 2010-06-29.

Automatic conversion script
Id: cif_fix_enum 1527 2010-12-29 10:47:43Z saulius 
;
_cod_original_sg_symbol_H-M 'R -3'
_cod_original_formula_sum 'C35 H33 O1 P1'
_cod_database_code 4025100

loop_
_symmetry_equiv_pos_site_id
_symmetry_equiv_pos_as_xyz
1 x,y,z
2 -y,x-y,z
3 -x+y,-x,z
4 -x,-y,-z
5 y,-x+y,-z
6 x-y,x,-z
7 2/3+x,1/3+y,1/3+z
8 2/3-y,1/3+x-y,1/3+z
9 2/3-x+y,1/3-x,1/3+z
10 2/3-x,1/3-y,1/3-z
11 2/3+y,1/3-x+y,1/3-z
12 2/3+x-y,1/3+x,1/3-z
13 1/3+x,2/3+y,2/3+z
14 1/3-y,2/3+x-y,2/3+z
15 1/3-x+y,2/3-x,2/3+z
16 1/3-x,2/3-y,2/3-z
17 1/3+y,2/3-x+y,2/3-z
18 1/3+x-y,2/3+x,2/3-z

loop_
_atom_site_label
_atom_site_type_symbol
_atom_site_fract_x
_atom_site_fract_y
_atom_site_fract_z
_atom_site_adp_type
_atom_site_U_iso_or_equiv
_atom_site_symmetry_multiplicity
_atom_site_occupancy
_atom_site_calc_flag
_atom_site_refinement_flags
_atom_site_disorder_assembly
_atom_site_disorder_group
P1 P 0.84875(2) 0.06135(2) 1.00196(8) Uani 0.0380(4) 18 1 d . . .
O1 O 0.89293(7) 0.05311(7) 0.7820(2) Uani 0.0612(12) 18 1 d . . .
C1 C 0.82824(9) 0.04110(9) 0.8504(3) Uani 0.0400(14) 18 1 d . . .
C3 C 0.85472(10) 0.03438(10) 0.7654(3) Uani 0.0442(15) 18 1 d . . .
C11 C 0.87663(9) 0.11731(9) 1.0104(3) Uani 0.0414(14) 18 1 d . . .
C12 C 0.90765(11) 0.13946(11) 0.9202(4) Uani 0.0541(18) 18 1 d . . .
C13 C 0.92905(13) 0.18242(12) 0.9240(5) Uani 0.066(2) 18 1 d . . .
C14 C 0.91956(14) 0.20276(14) 1.0156(5) Uani 0.075(2) 18 1 d . . .
C15 C 0.88853(13) 0.18114(13) 1.1056(5) Uani 0.074(2) 18 1 d . . .
C16 C 0.86749(11) 0.13836(11) 1.1032(4) Uani 0.0569(18) 18 1 d . . .
C31 C 0.88158(9) 0.04378(9) 1.0699(3) Uani 0.0407(14) 18 1 d . . .
C32 C 0.87189(12) 0.00313(11) 1.0542(4) Uani 0.0542(18) 18 1 d . . .
C33 C 0.89635(13) -0.01088(13) 1.1089(4) Uani 0.065(2) 18 1 d . . .
C34 C 0.93072(13) 0.01592(13) 1.1807(4) Uani 0.068(2) 18 1 d . . .
C35 C 0.94000(13) 0.05577(13) 1.1994(4) Uani 0.069(2) 18 1 d . . .
C36 C 0.91584(11) 0.07012(12) 1.1439(4) Uani 0.0548(18) 18 1 d . . .
C21 C 0.80432(9) 0.04282(9) 1.1039(3) Uani 0.0426(14) 18 1 d . . .
C22 C 0.80721(12) 0.03618(11) 1.2366(3) Uani 0.0559(19) 18 1 d . . .
C23 C 0.77351(13) 0.02301(13) 1.3172(4) Uani 0.067(2) 18 1 d . . .
C24 C 0.73708(14) 0.01707(12) 1.2662(4) Uani 0.069(2) 18 1 d . . .
C25 C 0.73353(12) 0.02284(11) 1.1359(4) Uani 0.0581(19) 18 1 d . . .
C26 C 0.76672(9) 0.03520(9) 1.0468(3) Uani 0.0422(15) 18 1 d . . .
C41 C 0.83746(10) 0.00158(10) 0.6616(3) Uani 0.0447(16) 18 1 d . . .
C42 C 0.86008(15) 0.00621(15) 0.5492(4) Uani 0.068(2) 18 1 d . . .
C43 C 0.8454(2) -0.0252(2) 0.4562(4) Uani 0.088(4) 18 1 d . . .
C44 C 0.8091(2) -0.0613(2) 0.4776(5) Uani 0.084(3) 18 1 d . . .
C45 C 0.78708(15) -0.06624(14) 0.5882(5) Uani 0.068(2) 18 1 d . . .
C46 C 0.80061(11) -0.03495(11) 0.6805(4) Uani 0.0522(18) 18 1 d . . .
C2 C 0.78952(10) 0.03989(9) 0.8181(3) Uani 0.0430(15) 18 1 d . . .
C4 C 0.76177(9) 0.03869(9) 0.9071(3) Uani 0.0434(15) 18 1 d . . .
C5 C 0.72661(13) 0.04518(14) 0.8638(5) Uani 0.063(2) 18 1 d . . .
C6 C 0.73715(16) 0.09027(15) 0.8765(5) Uani 0.079(3) 18 1 d . . .
C7 C 0.77852(18) 0.12170(15) 0.8109(6) Uani 0.077(3) 18 0.906(8) d . . .
C7-1 C 0.7495(18) 0.1052(14) 0.745(6) Uani 0.077(3) 18 0.094(8) d . . .
C8 C 0.78097(15) 0.11384(13) 0.6699(5) Uani 0.091(3) 18 1 d . . .
C9 C 0.80411(15) 0.09131(14) 0.6339(5) Uani 0.068(3) 18 1 d . . .
C10 C 0.78461(14) 0.04606(12) 0.6737(3) Uani 0.054(2) 18 1 d . . .
C1s C 0.9656(5) 0.0129(6) 0.5226(10) Uani 0.202(12) 18 0.79(3) d . . .
C2s C 1 0 0.576(3) Uani 0.31(4) 6 0.64(8) d . . .
H11 H 0.9128(9) 0.1247(9) 0.850(3) Uiso 0.052(9) 18 1 d . . .
H13 H 0.9515(13) 0.1968(14) 0.865(4) Uiso 0.097(15) 18 1 d . . .
H14 H 0.9328(12) 0.2316(14) 1.019(4) Uiso 0.088(13) 18 1 d . . .
H15 H 0.8805(11) 0.1957(11) 1.172(4) Uiso 0.072(11) 18 1 d . . .
H16 H 0.8458(11) 0.1240(10) 1.172(4) Uiso 0.068(11) 18 1 d . . .
H32 H 0.8477(11) -0.0155(11) 1.007(4) Uiso 0.067(11) 18 1 d . . .
H33 H 0.8906(9) -0.0374(10) 1.103(3) Uiso 0.050(9) 18 1 d . . .
H34 H 0.9475(11) 0.0045(10) 1.217(3) Uiso 0.072(11) 18 1 d . . .
H35 H 0.9660(14) 0.0758(13) 1.245(4) Uiso 0.102(14) 18 1 d . . .
H36 H 0.9212(10) 0.0963(11) 1.160(3) Uiso 0.057(10) 18 1 d . . .
H22 H 0.8340(11) 0.0409(10) 1.268(3) Uiso 0.062(11) 18 1 d . . .
H23 H 0.7778(12) 0.0197(12) 1.404(4) Uiso 0.087(14) 18 1 d . . .
H24 H 0.7122(11) 0.0068(10) 1.320(4) Uiso 0.063(10) 18 1 d . . .
H25 H 0.7067(11) 0.0174(10) 1.101(3) Uiso 0.068(11) 18 1 d . . .
H42 H 0.8848(12) 0.0304(13) 0.538(4) Uiso 0.082(14) 18 1 d . . .
H43 H 0.8619(15) -0.0203(15) 0.386(6) Uiso 0.119(18) 18 1 d . . .
H44 H 0.8003(12) -0.0838(14) 0.419(4) Uiso 0.094(14) 18 1 d . . .
H45 H 0.7631(11) -0.0914(11) 0.607(3) Uiso 0.061(11) 18 1 d . . .
H46 H 0.7839(9) -0.0401(9) 0.757(3) Uiso 0.049(9) 18 1 d . . .
H51 H 0.7028(12) 0.0276(10) 0.916(3) Uiso 0.062(11) 18 1 d . . .
H52 H 0.7190(10) 0.0362(10) 0.778(4) Uiso 0.057(10) 18 1 d . . .
H61 H 0.7394(12) 0.0966(12) 0.972(4) Uiso 0.086(14) 18 1 d . . .
H62 H 0.7125(12) 0.0926(12) 0.846(4) Uiso 0.087(13) 18 1 d . . .
H71 H 0.8028(13) 0.1205(13) 0.862(4) Uiso 0.0918 18 0.906(8) d . . .
H72 H 0.7811(13) 0.1507(15) 0.819(4) Uiso 0.0918 18 0.906(8) d . . .
H81 H 0.793001 0.140543 0.620656 Uiso 0.1086 18 1 d . . .
H82 H 0.752445 0.098724 0.632096 Uiso 0.1086 18 1 d . . .
H91 H 0.8327(11) 0.1079(10) 0.671(3) Uiso 0.053(10) 18 1 d . . .
H92 H 0.8054(11) 0.0929(11) 0.544(4) Uiso 0.076(13) 18 1 d . . .
H101 H 0.7978(10) 0.0337(9) 0.627(3) Uiso 0.053(10) 18 1 d . . .
H102 H 0.7554(11) 0.0302(10) 0.649(3) Uiso 0.058(10) 18 1 d . . .
H1s H 0.945523 0.020451 0.484554 Uiso 0.2421 18 0.79(3) d . . .
H2s H 0.963081 0.01386 0.619737 Uiso 0.2421 18 0.79(3) d . . .

loop_
_atom_site_aniso_label
_atom_site_aniso_type_symbol
_atom_site_aniso_U_11
_atom_site_aniso_U_22
_atom_site_aniso_U_33
_atom_site_aniso_U_12
_atom_site_aniso_U_13
_atom_site_aniso_U_23
P1 P 0.0367(4) 0.0399(5) 0.0319(4) 0.0150(4) -0.0001(4) -0.0034(4)
O1 O 0.0436(14) 0.0741(16) 0.0527(15) 0.0197(12) 0.0045(11) -0.0065(12)
C1 C 0.0448(18) 0.0427(18) 0.0308(17) 0.0208(15) -0.0007(14) -0.0042(13)
C3 C 0.044(2) 0.0490(19) 0.0362(18) 0.0205(16) 0.0030(14) 0.0024(14)
C11 C 0.0386(17) 0.0459(18) 0.0387(17) 0.0204(15) -0.0050(15) -0.0031(15)
C12 C 0.053(2) 0.048(2) 0.061(2) 0.0243(18) -0.0005(19) 0.0030(19)
C13 C 0.056(2) 0.045(2) 0.085(3) 0.017(2) 0.003(2) 0.014(2)
C14 C 0.065(3) 0.043(2) 0.116(4) 0.026(2) -0.018(3) -0.005(3)
C15 C 0.070(3) 0.060(3) 0.099(4) 0.037(2) -0.005(3) -0.022(3)
C16 C 0.051(2) 0.050(2) 0.068(3) 0.0236(19) -0.003(2) -0.011(2)
C31 C 0.0415(18) 0.0402(18) 0.0342(17) 0.0157(15) 0.0000(14) -0.0013(14)
C32 C 0.051(2) 0.042(2) 0.063(3) 0.0191(18) -0.0090(19) -0.0027(18)
C33 C 0.076(3) 0.048(2) 0.074(3) 0.033(2) -0.009(2) 0.001(2)
C34 C 0.070(3) 0.069(3) 0.073(3) 0.040(2) -0.014(2) 0.010(2)
C35 C 0.066(3) 0.063(3) 0.074(3) 0.029(2) -0.029(2) -0.004(2)
C36 C 0.057(2) 0.045(2) 0.058(2) 0.0218(19) -0.0125(18) -0.0028(18)
C21 C 0.0445(18) 0.0404(18) 0.0356(18) 0.0158(15) 0.0031(15) -0.0042(14)
C22 C 0.056(2) 0.065(2) 0.039(2) 0.024(2) 0.0008(18) -0.0059(17)
C23 C 0.070(3) 0.077(3) 0.041(2) 0.027(2) 0.014(2) 0.002(2)
C24 C 0.064(3) 0.076(3) 0.061(3) 0.029(2) 0.028(2) 0.006(2)
C25 C 0.046(2) 0.066(2) 0.059(3) 0.0253(19) 0.0126(19) 0.0027(19)
C26 C 0.0419(18) 0.0369(17) 0.045(2) 0.0177(15) 0.0021(16) -0.0029(14)
C41 C 0.055(2) 0.053(2) 0.0360(19) 0.0349(18) -0.0014(16) -0.0035(15)
C42 C 0.081(3) 0.087(3) 0.046(2) 0.050(3) 0.012(2) 0.000(2)
C43 C 0.123(5) 0.129(5) 0.045(3) 0.089(4) 0.000(3) -0.023(3)
C44 C 0.117(4) 0.100(4) 0.062(3) 0.073(4) -0.027(3) -0.036(3)
C45 C 0.071(3) 0.063(3) 0.073(3) 0.037(3) -0.024(2) -0.018(2)
C46 C 0.056(2) 0.057(2) 0.049(2) 0.033(2) -0.0073(18) -0.0086(19)
C2 C 0.052(2) 0.0384(18) 0.0379(18) 0.0218(15) -0.0098(15) -0.0068(14)
C4 C 0.0387(18) 0.0450(18) 0.045(2) 0.0198(15) -0.0048(15) -0.0047(15)
C5 C 0.051(2) 0.084(3) 0.056(3) 0.036(2) -0.009(2) -0.010(2)
C6 C 0.092(3) 0.096(4) 0.085(4) 0.073(3) -0.004(3) -0.010(3)
C7 C 0.095(4) 0.055(3) 0.091(4) 0.047(3) -0.010(3) -0.013(3)
C7-1 C 0.095(4) 0.055(3) 0.091(4) 0.047(3) -0.010(3) -0.013(3)
C8 C 0.112(4) 0.066(3) 0.104(4) 0.053(3) 0.008(3) 0.017(3)
C9 C 0.087(3) 0.074(3) 0.052(3) 0.048(3) -0.001(2) 0.009(2)
C10 C 0.070(3) 0.068(2) 0.038(2) 0.045(2) -0.0113(18) -0.0087(18)
C1s C 0.150(11) 0.34(2) 0.093(9) 0.108(9) -0.028(7) 0.006(10)
C2s C 0.40(6) 0.40(6) 0.14(3) 0.20(3) 0 0

loop_
_atom_type_symbol
_atom_type_scat_dispersion_real
_atom_type_scat_dispersion_imag
_atom_type_scat_source
_atom_type_scat_versus_stol_list
C 0.003 0.002 'International Tables Vol C Tables  4.2.6.8 and 6.1.1.1'
;
 stol     0.00    0.05    0.10    0.15    0.20    0.25    0.30    0.35    0.40  
  f      6.000   5.749   5.107   4.311   3.560   2.949   2.494   2.171   1.948  
 stol     0.45    0.50    0.55    0.60    0.65    0.70    0.75    0.80    0.85  
  f      1.794   1.685   1.603   1.537   1.479   1.426   1.374   1.322   1.271  
 stol     0.90    0.95    1.00    1.05    1.10    1.15    1.20    1.25    1.30  
  f      1.219   1.166   1.114   1.063   1.012   0.962   0.914   0.867   0.822  
 stol     1.35    1.40    1.45    1.50    1.55    1.60    1.65    1.70    1.75  
  f      0.778   0.736   0.697   0.659   0.622   0.588   0.556   0.525   0.495  
 stol     1.80    1.85    1.90    1.95    2.00    2.05    2.10    2.15    2.20  
  f      0.468   0.442   0.418   0.395   0.373   0.353   0.334   0.316   0.299  
 stol     2.25    2.30    2.35    2.40    2.45    2.50    2.55    2.60    2.65  
  f      0.283   0.268   0.254   0.241   0.228   0.216   0.205   0.195   0.185  
 stol     2.70    2.75    2.80    2.85    2.90    2.95    3.00    3.05    3.10  
  f      0.176   0.167   0.159   0.151   0.144   0.137   0.130   0.124   0.118  
 stol     3.15    3.20    3.25    3.30    3.35    3.40    3.45    3.50    3.55  
  f      0.113   0.107   0.102   0.098   0.093   0.089   0.085   0.081   0.078  
 stol     3.60    3.65    3.70    3.75    3.80    3.85    3.90    3.95    4.00  
  f      0.074   0.071   0.068   0.065   0.063   0.060   0.058   0.055   0.053  
 stol     4.05    4.10    4.15    4.20    4.25    4.30    4.35    4.40    4.45  
  f      0.051   0.049   0.047   0.045   0.043   0.041   0.040   0.038   0.037  
 stol     4.50    4.55    4.60    4.65    4.70    4.75    4.80    4.85    4.90  
  f      0.035   0.034   0.033   0.032   0.031   0.030   0.029   0.028   0.027  
 stol     4.95    5.00    5.05    5.10    5.15    5.20    5.25    5.30    5.35  
  f      0.026   0.025   0.024   0.023   0.023   0.022   0.022   0.021   0.020  
 stol     5.40    5.45    5.50    5.55    5.60    5.65    5.70    5.75    5.80  
  f      0.020   0.019   0.019   0.018   0.018   0.017   0.016   0.016   0.015  
;
H 0.000 0.000 'International Tables Vol C Tables  4.2.6.8 and 6.1.1.1'
;
 stol     0.00    0.05    0.10    0.15    0.20    0.25    0.30    0.35    0.40  
  f      1.000   0.960   0.854   0.713   0.568   0.438   0.331   0.248   0.184  
 stol     0.45    0.50    0.55    0.60    0.65    0.70    0.75    0.80    0.85  
  f      0.138   0.103   0.078   0.060   0.046   0.036   0.028   0.022   0.018  
 stol     0.90    0.95    1.00    1.05    1.10    1.15    1.20    1.25    1.30  
  f      0.014   0.011   0.009   0.007   0.006   0.005   0.004   0.004   0.003  
 stol     1.35    1.40    1.45    1.50    1.55    1.60    1.65    1.70    1.75  
  f      0.003   0.002   0.002   0.002   0.002   0.002   0.001   0.001   0.000  
 stol     1.80    1.85    1.90    1.95    2.00    2.05    2.10    2.15    2.20  
  f      0.000   0.000   0.000   0.000   0.000   0.000   0.000   0.000   0.000  
 stol     2.25    2.30    2.35    2.40    2.45    2.50    2.55    2.60    2.65  
  f      0.000   0.000   0.000   0.000   0.000   0.000   0.000   0.000   0.000  
 stol     2.70    2.75    2.80    2.85    2.90    2.95    3.00    3.05    3.10  
  f      0.000   0.000   0.000   0.000   0.000   0.000   0.000   0.000   0.000  
 stol     3.15    3.20    3.25    3.30    3.35    3.40    3.45    3.50    3.55  
  f      0.000   0.000   0.000   0.000   0.000   0.000   0.000   0.000   0.000  
 stol     3.60    3.65    3.70    3.75    3.80    3.85    3.90    3.95    4.00  
  f      0.000   0.000   0.000   0.000   0.000   0.000   0.000   0.000   0.000  
 stol     4.05    4.10    4.15    4.20    4.25    4.30    4.35    4.40    4.45  
  f      0.000   0.000   0.000   0.000   0.000   0.000   0.000   0.000   0.000  
 stol     4.50    4.55    4.60    4.65    4.70    4.75    4.80    4.85    4.90  
  f      0.000   0.000   0.000   0.000   0.000   0.000   0.000   0.000   0.000  
 stol     4.95    5.00    5.05    5.10    5.15    5.20    5.25    5.30    5.35  
  f      0.000   0.000   0.000   0.000   0.000   0.000   0.000   0.000   0.000  
 stol     5.40    5.45    5.50    5.55    5.60    5.65    5.70    5.75    5.80  
  f      0.000   0.000   0.000   0.000   0.000   0.000   0.000   0.000   0.000  
;
O 0.011 0.006 'International Tables Vol C Tables  4.2.6.8 and 6.1.1.1'
;
 stol     0.00    0.05    0.10    0.15    0.20    0.25    0.30    0.35    0.40  
  f      8.000   7.798   7.245   6.472   5.623   4.808   4.089   3.489   3.006  
 stol     0.45    0.50    0.55    0.60    0.65    0.70    0.75    0.80    0.85  
  f      2.629   2.338   2.115   1.946   1.816   1.714   1.635   1.568   1.512  
 stol     0.90    0.95    1.00    1.05    1.10    1.15    1.20    1.25    1.30  
  f      1.463   1.419   1.377   1.337   1.298   1.259   1.221   1.183   1.145  
 stol     1.35    1.40    1.45    1.50    1.55    1.60    1.65    1.70    1.75  
  f      1.107   1.070   1.033   0.997   0.961   0.926   0.891   0.857   0.824  
 stol     1.80    1.85    1.90    1.95    2.00    2.05    2.10    2.15    2.20  
  f      0.792   0.761   0.731   0.702   0.674   0.647   0.620   0.595   0.570  
 stol     2.25    2.30    2.35    2.40    2.45    2.50    2.55    2.60    2.65  
  f      0.547   0.524   0.503   0.482   0.462   0.443   0.425   0.407   0.391  
 stol     2.70    2.75    2.80    2.85    2.90    2.95    3.00    3.05    3.10  
  f      0.375   0.359   0.345   0.331   0.317   0.304   0.292   0.280   0.269  
 stol     3.15    3.20    3.25    3.30    3.35    3.40    3.45    3.50    3.55  
  f      0.259   0.249   0.239   0.230   0.221   0.212   0.204   0.196   0.189  
 stol     3.60    3.65    3.70    3.75    3.80    3.85    3.90    3.95    4.00  
  f      0.182   0.175   0.168   0.162   0.156   0.150   0.145   0.139   0.134  
 stol     4.05    4.10    4.15    4.20    4.25    4.30    4.35    4.40    4.45  
  f      0.129   0.124   0.120   0.115   0.111   0.107   0.103   0.100   0.096  
 stol     4.50    4.55    4.60    4.65    4.70    4.75    4.80    4.85    4.90  
  f      0.093   0.090   0.087   0.084   0.081   0.079   0.076   0.073   0.071  
 stol     4.95    5.00    5.05    5.10    5.15    5.20    5.25    5.30    5.35  
  f      0.069   0.067   0.065   0.063   0.061   0.060   0.058   0.056   0.055  
 stol     5.40    5.45    5.50    5.55    5.60    5.65    5.70    5.75    5.80  
  f      0.053   0.052   0.050   0.049   0.048   0.046   0.045   0.044   0.042  
;
P 0.102 0.094 'International Tables Vol C Tables  4.2.6.8 and 6.1.1.1'
;
 stol     0.00    0.05    0.10    0.15    0.20    0.25    0.30    0.35    0.40  
  f     15.000  14.458  13.138  11.629  10.327   9.335   8.600   8.029   7.547  
 stol     0.45    0.50    0.55    0.60    0.65    0.70    0.75    0.80    0.85  
  f      7.103   6.674   6.250   5.829   5.418   5.020   4.640   4.284   3.953  
 stol     0.90    0.95    1.00    1.05    1.10    1.15    1.20    1.25    1.30  
  f      3.649   3.372   3.122   2.898   2.698   2.521   2.364   2.226   2.104  
 stol     1.35    1.40    1.45    1.50    1.55    1.60    1.65    1.70    1.75  
  f      1.997   1.903   1.820   1.747   1.683   1.626   1.575   1.530   1.490  
 stol     1.80    1.85    1.90    1.95    2.00    2.05    2.10    2.15    2.20  
  f      1.453   1.420   1.389   1.359   1.333   1.338   1.338   1.334   1.327  
 stol     2.25    2.30    2.35    2.40    2.45    2.50    2.55    2.60    2.65  
  f      1.316   1.303   1.286   1.267   1.245   1.222   1.186   1.152   1.120  
 stol     2.70    2.75    2.80    2.85    2.90    2.95    3.00    3.05    3.10  
  f      1.090   1.062   1.035   1.010   0.986   0.963   0.942   0.925   0.908  
 stol     3.15    3.20    3.25    3.30    3.35    3.40    3.45    3.50    3.55  
  f      0.891   0.874   0.857   0.841   0.825   0.808   0.793   0.777   0.761  
 stol     3.60    3.65    3.70    3.75    3.80    3.85    3.90    3.95    4.00  
  f      0.746   0.731   0.716   0.701   0.687   0.673   0.659   0.645   0.632  
 stol     4.05    4.10    4.15    4.20    4.25    4.30    4.35    4.40    4.45  
  f      0.619   0.606   0.593   0.581   0.568   0.557   0.545   0.533   0.522  
 stol     4.50    4.55    4.60    4.65    4.70    4.75    4.80    4.85    4.90  
  f      0.511   0.500   0.489   0.479   0.468   0.458   0.448   0.439   0.429  
 stol     4.95    5.00    5.05    5.10    5.15    5.20    5.25    5.30    5.35  
  f      0.420   0.411   0.402   0.394   0.385   0.377   0.369   0.361   0.353  
 stol     5.40    5.45    5.50    5.55    5.60    5.65    5.70    5.75    5.80  
  f      0.345   0.338   0.331   0.324   0.317   0.310   0.304   0.297   0.291  
;

loop_
_geom_angle_atom_site_label_1
_geom_angle_atom_site_label_2
_geom_angle_atom_site_label_3
_geom_angle_site_symmetry_1
_geom_angle_site_symmetry_2
_geom_angle_site_symmetry_3
_geom_angle
_geom_angle_publ_flag
C1 P1 C11 . . . 114.88(15) yes
C1 P1 C31 . . . 114.96(18) yes
C1 P1 C21 . . . 103.46(14) yes
C11 P1 C31 . . . 107.44(15) yes
C11 P1 C21 . . . 107.86(16) yes
C31 P1 C21 . . . 107.78(16) yes
C3 C1 C2 . . . 128.1(3) yes
O1 C3 C1 . . . 121.1(3) yes
O1 C3 C41 . . . 117.2(4) yes
C1 C3 C41 . . . 121.4(3) yes
C12 C11 C16 . . . 119.3(3) yes
C11 C12 C13 . . . 119.8(4) yes
C11 C12 H11 . . . 119.5(16) yes
C13 C12 H11 . . . 120.5(16) yes
C12 C13 C14 . . . 120.2(4) yes
C12 C13 H13 . . . 118(3) yes
C14 C13 H13 . . . 122(3) yes
C13 C14 C15 . . . 120.7(4) yes
C13 C14 H14 . . . 122(3) yes
C15 C14 H14 . . . 117(3) yes
C14 C15 C16 . . . 119.3(5) yes
C14 C15 H15 . . . 121.6(18) yes
C16 C15 H15 . . . 119.1(18) yes
C11 C16 C15 . . . 120.7(4) yes
C11 C16 H16 . . . 123(2) yes
C15 C16 H16 . . . 116(2) yes
C32 C31 C36 . . . 119.0(4) yes
C31 C32 C33 . . . 120.7(3) yes
C31 C32 H32 . . . 120(3) yes
C33 C32 H32 . . . 120(3) yes
C32 C33 C34 . . . 119.6(4) yes
C32 C33 H33 . . . 123(2) yes
C34 C33 H33 . . . 117(2) yes
C33 C34 C35 . . . 120.2(5) yes
C33 C34 H34 . . . 116.5(18) yes
C35 C34 H34 . . . 123.3(18) yes
C34 C35 C36 . . . 120.5(4) yes
C34 C35 H35 . . . 121(3) yes
C36 C35 H35 . . . 119(3) yes
C31 C36 C35 . . . 120.0(4) yes
C31 C36 H36 . . . 119(2) yes
C35 C36 H36 . . . 120(2) yes
C22 C21 C26 . . . 121.7(3) yes
C21 C22 C23 . . . 120.6(4) yes
C21 C22 H22 . . . 117(2) yes
C23 C22 H22 . . . 123(2) yes
C22 C23 C24 . . . 119.2(4) yes
C22 C23 H23 . . . 116(3) yes
C24 C23 H23 . . . 125(3) yes
C23 C24 C25 . . . 120.9(4) yes
C23 C24 H24 . . . 122(2) yes
C25 C24 H24 . . . 117(2) yes
C24 C25 C26 . . . 122.7(4) yes
C24 C25 H25 . . . 119(2) yes
C26 C25 H25 . . . 118(2) yes
C21 C26 C25 . . . 114.7(3) yes
C21 C26 C4 . . . 123.1(3) yes
C25 C26 C4 . . . 122.1(3) yes
C3 C41 C42 . . . 119.9(3) yes
C3 C41 C46 . . . 121.0(3) yes
C42 C41 C46 . . . 118.8(3) yes
C41 C42 C43 . . . 120.2(4) yes
C41 C42 H42 . . . 118(3) yes
C43 C42 H42 . . . 121(3) yes
C42 C43 C44 . . . 119.9(5) yes
C42 C43 H43 . . . 115(3) yes
C44 C43 H43 . . . 125(3) yes
C43 C44 C45 . . . 120.1(5) yes
C43 C44 H44 . . . 120(2) yes
C45 C44 H44 . . . 119(2) yes
C44 C45 C46 . . . 120.9(4) yes
C44 C45 H45 . . . 121(2) yes
C46 C45 H45 . . . 118(2) yes
C41 C46 C45 . . . 120.0(4) yes
C41 C46 H46 . . . 122.5(17) yes
C45 C46 H46 . . . 117.5(17) yes
C1 C2 C4 . . . 125.0(3) yes
C1 C2 C10 . . . 114.1(3) yes
C4 C2 C10 . . . 120.5(4) yes
C26 C4 C2 . . . 122.0(3) yes
C26 C4 C5 . . . 117.4(3) yes
C2 C4 C5 . . . 120.3(3) yes
C4 C5 C6 . . . 112.6(3) yes
C4 C5 H51 . . . 108(3) yes
C4 C5 H52 . . . 111(3) yes
C6 C5 H51 . . . 110(3) yes
C6 C5 H52 . . . 110(2) yes
H51 C5 H52 . . . 106(3) yes
C5 C6 C7 . . . 114.0(5) yes
C5 C6 C7-1 . . . 102(2) yes
C5 C6 H61 . . . 107(3) yes
C5 C6 H62 . . . 109(2) yes
C7 C6 C7-1 . . . 45(2) yes
C7 C6 H61 . . . 108.1(19) yes
C7 C6 H62 . . . 114(2) yes
C7-1 C6 H61 . . . 148(3) yes
C7-1 C6 H62 . . . 79(4) yes
H61 C6 H62 . . . 105(4) yes
C6 C7 C7-1 . . . 62(3) yes
C6 C7 C8 . . . 114.1(4) yes
C6 C7 H71 . . . 108(2) yes
C6 C7 H72 . . . 107(2) yes
C7-1 C7 C8 . . . 58(3) yes
C7-1 C7 H71 . . . 148(4) yes
C7-1 C7 H72 . . . 100(4) yes
C8 C7 H71 . . . 109(3) yes
C8 C7 H72 . . . 107(2) yes
H71 C7 H72 . . . 112(3) yes
C6 C7-1 C7 . . . 72(3) yes
C6 C7-1 C8 . . . 136(5) yes
C6 C7-1 H62 . . . 39(2) yes
C6 C7-1 H72 . . . 84(3) yes
C6 C7-1 H82 . . . 150(4) yes
C7 C7-1 C8 . . . 74(3) yes
C7 C7-1 H62 . . . 103(4) yes
C7 C7-1 H72 . . . 37(2) yes
C7 C7-1 H82 . . . 121(5) yes
C8 C7-1 H62 . . . 175(6) yes
C8 C7-1 H72 . . . 86(3) yes
C8 C7-1 H82 . . . 47(2) yes
H62 C7-1 H72 . . . 94(4) yes
H62 C7-1 H82 . . . 136(4) yes
H72 C7-1 H82 . . . 123(4) yes
C7 C8 C7-1 . . . 49(2) yes
C7 C8 C9 . . . 116.9(5) yes
C7 C8 H81 . . . 109.5(4) yes
C7 C8 H82 . . . 109.5(5) yes
C7-1 C8 C9 . . . 134(3) yes
C7-1 C8 H81 . . . 116(3) yes
C7-1 C8 H82 . . . 61(2) yes
C9 C8 H81 . . . 109.5(5) yes
C9 C8 H82 . . . 109.5(4) yes
H81 C8 H82 . . . 100.9(5) yes
C8 C9 C10 . . . 117.4(4) yes
C8 C9 H91 . . . 107(2) yes
C8 C9 H92 . . . 103(3) yes
C10 C9 H91 . . . 111(2) yes
C10 C9 H92 . . . 109(2) yes
H91 C9 H92 . . . 110(3) yes
C2 C10 C9 . . . 113.6(3) yes
C2 C10 H101 . . . 106(2) yes
C2 C10 H102 . . . 109.8(19) yes
C9 C10 H101 . . . 109.1(17) yes
C9 C10 H102 . . . 112(2) yes
H101 C10 H102 . . . 106(3) yes
C1s C1s C1s 5_666 . 6_546 112.5(18) yes
C1s C1s C2s 5_666 . . 68.7(14) yes
C1s C1s H1s 5_666 . . 109.5(17) yes
C1s C1s H2s 5_666 . . 109.5(11) yes
C1s C1s C1s 6_546 . 5_666 112.5(18) yes
C1s C1s C2s 6_546 . . 68.7(15) yes
C1s C1s H1s 6_546 . . 109.5(14) yes
C1s C1s H2s 6_546 . . 109.5(16) yes
C2s C1s H1s . . . 176.1(16) yes
C2s C1s H2s . . . 77.6(16) yes
H1s C1s H2s . . . 106.3(19) yes
C1s C2s C1s . . 2_645 110.0(15) yes
C1s C2s C1s . . 3_765 110.0(15) yes
C1s C2s C2s . . 4_756 71.1(12) yes
C1s C2s C1s 2_645 . . 110.0(15) yes
C1s C2s C1s 2_645 . 3_765 110.0(15) yes
C1s C2s C2s 2_645 . 4_756 71.1(12) yes
C1s C2s C1s 3_765 . . 110.0(15) yes
C1s C2s C1s 3_765 . 2_645 110.0(15) yes
C1s C2s C2s 3_765 . 4_756 71.1(12) yes
C7-1 H82 C8 . . . 72(3) yes

loop_
_geom_bond_atom_site_label_1
_geom_bond_atom_site_label_2
_geom_bond_site_symmetry_1
_geom_bond_site_symmetry_2
_geom_bond_distance
_geom_bond_publ_flag
P1 C1 . . 1.726(3) yes
P1 C11 . . 1.811(3) yes
P1 C31 . . 1.793(4) yes
P1 C21 . . 1.779(3) yes
O1 C3 . . 1.246(4) yes
C1 C3 . . 1.429(5) yes
C1 C2 . . 1.461(5) yes
C3 C41 . . 1.500(4) yes
C11 C12 . . 1.384(4) yes
C11 C16 . . 1.379(6) yes
C12 C13 . . 1.389(5) yes
C12 H11 . . 0.98(4) yes
C13 C14 . . 1.359(8) yes
C13 H13 . . 0.95(4) yes
C14 C15 . . 1.380(6) yes
C14 H14 . . 0.93(5) yes
C15 C16 . . 1.383(6) yes
C15 H15 . . 1.00(4) yes
C16 H16 . . 1.00(3) yes
C31 C32 . . 1.381(5) yes
C31 C36 . . 1.385(4) yes
C32 C33 . . 1.377(8) yes
C32 H32 . . 0.95(3) yes
C33 C34 . . 1.379(5) yes
C33 H33 . . 0.90(4) yes
C34 C35 . . 1.361(7) yes
C34 H34 . . 0.99(5) yes
C35 C36 . . 1.380(8) yes
C35 H35 . . 0.99(4) yes
C36 H36 . . 0.91(4) yes
C21 C22 . . 1.393(5) yes
C21 C26 . . 1.411(5) yes
C22 C23 . . 1.372(6) yes
C22 H22 . . 0.98(4) yes
C23 C24 . . 1.366(7) yes
C23 H23 . . 0.92(5) yes
C24 C25 . . 1.367(6) yes
C24 H24 . . 0.98(4) yes
C25 C26 . . 1.416(5) yes
C25 H25 . . 0.98(4) yes
C26 C4 . . 1.454(5) yes
C41 C42 . . 1.384(6) yes
C41 C46 . . 1.383(4) yes
C42 C43 . . 1.392(7) yes
C42 H42 . . 0.92(3) yes
C43 C44 . . 1.369(8) yes
C43 H43 . . 0.90(6) yes
C44 C45 . . 1.355(8) yes
C44 H44 . . 0.95(5) yes
C45 C46 . . 1.385(6) yes
C45 H45 . . 0.94(3) yes
C46 H46 . . 0.96(3) yes
C2 C4 . . 1.362(5) yes
C2 C10 . . 1.519(5) yes
C4 C5 . . 1.514(7) yes
C5 C6 . . 1.530(8) yes
C5 H51 . . 0.96(3) yes
C5 H52 . . 0.93(4) yes
C6 C7 . . 1.548(7) yes
C6 C7-1 . . 1.44(6) yes
C6 H61 . . 1.00(4) yes
C6 H62 . . 1.02(5) yes
C7 C7-1 . . 1.16(6) yes
C7 C8 . . 1.483(8) yes
C7 H71 . . 1.06(5) yes
C7 H72 . . 1.04(6) yes
C7-1 C8 . . 1.30(6) yes
C7-1 H62 . . 1.59(7) yes
C7-1 H72 . . 1.68(6) yes
C7-1 H82 . . 1.20(6) yes
C8 C9 . . 1.521(9) yes
C8 H81 . . 1.000(5) yes
C8 H82 . . 1.000(5) yes
C9 C10 . . 1.522(6) yes
C9 H91 . . 1.00(3) yes
C9 H92 . . 0.92(4) yes
C10 H101 . . 0.95(4) yes
C10 H102 . . 0.98(4) yes
C1s C1s . 5_666 1.65(2) yes
C1s C1s . 6_546 1.65(3) yes
C1s C2s . . 1.67(3) yes
C1s H1s . . 1.00(2) yes
C1s H2s . . 1.000(10) yes
C2s C2s . 4_756 1.55(5) yes
